data_4128146
loop_
_publ_author_name
'Zhang, Zhen'
'Xie, Sujun'
'Cheng, Bin'
'Zhai, Hongbin'
'Li, Yun'

_publ_section_title
;
 Enantioselective Total Synthesis of (+)-Arboridinine.
;
_journal_issue 17
_journal_name_full 'Journal of the American Chemical Society'
_journal_page_first 7147
_journal_page_last 7154
_journal_paper_doi 10.1021/jacs.9b02362
_journal_volume 141
_journal_year 2019
_chemical_formula_moiety 'C18 H19 Cl N2 O'
_chemical_formula_sum 'C18 H19 Cl N2 O'
_chemical_formula_weight 314.80
_space_group_crystal_system monoclinic
_space_group_IT_number 14
_space_group_name_Hall '-P 2ybc'
_space_group_name_H-M_alt 'P 1 21/c 1'
_symmetry_space_group_name_Hall '-P 2ybc'
_symmetry_space_group_name_H-M 'P 1 21/c 1'
_atom_sites_solution_hydrogens geom
_atom_sites_solution_primary direct
_atom_sites_solution_secondary difmap
_audit_creation_date 2017-05-17
_audit_creation_method
;
Olex2 1.2
(compiled 2017.03.28 svn.r3405 for OlexSys, GUI svn.r5335)
;
_cell_angle_alpha 90.00
_cell_angle_beta 99.527(7)
_cell_angle_gamma 90.00
_cell_formula_units_Z 12
_cell_length_a 33.295(3)
_cell_length_b 11.0183(7)
_cell_length_c 12.8497(8)
_cell_measurement_reflns_used 1858
_cell_measurement_temperature 294.1(7)
_cell_measurement_theta_max 21.5340
_cell_measurement_theta_min 3.6080
_cell_volume 4649.0(6)
_computing_cell_refinement
;
CrysAlisPro, Agilent Technologies,
Version 1.171.36.28 (release 01-02-2013 CrysAlis171 .NET)
(compiled Feb  1 2013,16:14:44)
;
_computing_data_collection
;
CrysAlisPro, Agilent Technologies,
Version 1.171.36.28 (release 01-02-2013 CrysAlis171 .NET)
(compiled Feb  1 2013,16:14:44)
;
_computing_data_reduction
;
CrysAlisPro, Agilent Technologies,
Version 1.171.36.28 (release 01-02-2013 CrysAlis171 .NET)
(compiled Feb  1 2013,16:14:44)
;
_computing_molecular_graphics 'Olex2 (Dolomanov et al., 2009)'
_computing_publication_material 'Olex2 (Dolomanov et al., 2009)'
_computing_structure_refinement 'ShelXL (Sheldrick, 2015)'
_computing_structure_solution 'ShelXS (Sheldrick, 2008)'
_diffrn_ambient_temperature 294.1(7)
_diffrn_detector_area_resol_mean 16.0733
_diffrn_measured_fraction_theta_full 0.998
_diffrn_measured_fraction_theta_max 0.998
_diffrn_measurement_details
;
#__ type_ start__ end____ width___ exp.time_
  1 omega  -61.00   -7.00   1.0000   14.0000
omega____ theta____ kappa____ phi______ frames
    -      -19.3492  -57.0000 -150.0000 54

#__ type_ start__ end____ width___ exp.time_
  2 omega -101.00  -57.00   1.0000   14.0000
omega____ theta____ kappa____ phi______ frames
    -      -19.3492  178.0000   60.0000 44

#__ type_ start__ end____ width___ exp.time_
  3 omega  -33.00    6.00   1.0000   14.0000
omega____ theta____ kappa____ phi______ frames
    -       22.6305  -57.0000  -60.0000 39

#__ type_ start__ end____ width___ exp.time_
  4 omega   22.00   98.00   1.0000   14.0000
omega____ theta____ kappa____ phi______ frames
    -       22.6305   19.0000  120.0000 76

#__ type_ start__ end____ width___ exp.time_
  5 omega  -44.00    7.00   1.0000   14.0000
omega____ theta____ kappa____ phi______ frames
    -       22.6305   19.0000  120.0000 51
;
_diffrn_measurement_device_type 'SuperNova, Dual, Cu at zero, Eos'
_diffrn_measurement_method '\w scans'
_diffrn_orient_matrix_UB_11 -0.0200523000
_diffrn_orient_matrix_UB_12 0.0193243000
_diffrn_orient_matrix_UB_13 0.0035125000
_diffrn_orient_matrix_UB_21 0.0080086000
_diffrn_orient_matrix_UB_22 0.0476313000
_diffrn_orient_matrix_UB_23 0.0343986000
_diffrn_orient_matrix_UB_31 0.0001331000
_diffrn_orient_matrix_UB_32 0.0387941000
_diffrn_orient_matrix_UB_33 -0.0440084000
_diffrn_radiation_monochromator mirror
_diffrn_radiation_type MoK\a
_diffrn_radiation_wavelength 0.71073
_diffrn_reflns_av_R_equivalents 0.0765
_diffrn_reflns_av_unetI/netI 0.1337
_diffrn_reflns_limit_h_max 41
_diffrn_reflns_limit_h_min -40
_diffrn_reflns_limit_k_max 12
_diffrn_reflns_limit_k_min -13
_diffrn_reflns_limit_l_max 15
_diffrn_reflns_limit_l_min -14
_diffrn_reflns_number 19254
_diffrn_reflns_theta_full 26.02
_diffrn_reflns_theta_max 26.02
_diffrn_reflns_theta_min 3.29
_diffrn_source 'SuperNova (Mo) X-ray Source'
_exptl_absorpt_coefficient_mu 0.250
_exptl_absorpt_correction_T_max 1.00000
_exptl_absorpt_correction_T_min 0.86054
_exptl_absorpt_correction_type multi-scan
_exptl_absorpt_process_details
;
CrysAlisPro, Agilent Technologies,
Version 1.171.36.28 (release 01-02-2013 CrysAlis171 .NET)
(compiled Feb  1 2013,16:14:44)
Empirical absorption correction using spherical harmonics,
 implemented in SCALE3 ABSPACK scaling algorithm.
;
_exptl_crystal_colour 'clear light colourless'
_exptl_crystal_colour_lustre clear
_exptl_crystal_colour_modifier light
_exptl_crystal_colour_primary colourless
_exptl_crystal_density_diffrn 1.349
_exptl_crystal_density_method 'not measured'
_exptl_crystal_description plate
_exptl_crystal_F_000 1992
_exptl_crystal_size_max 0.27
_exptl_crystal_size_mid 0.14
_exptl_crystal_size_min 0.03
_refine_diff_density_max 0.322
_refine_diff_density_min -0.443
_refine_diff_density_rms 0.056
_refine_ls_extinction_method none
_refine_ls_goodness_of_fit_ref 1.025
_refine_ls_hydrogen_treatment constr
_refine_ls_matrix_type full
_refine_ls_number_parameters 610
_refine_ls_number_reflns 9142
_refine_ls_number_restraints 12
_refine_ls_restrained_S_all 1.025
_refine_ls_R_factor_all 0.1704
_refine_ls_R_factor_gt 0.0792
_refine_ls_shift/su_max 0.000
_refine_ls_shift/su_mean 0.000
_refine_ls_structure_factor_coef Fsqd
_refine_ls_weighting_details 'calc w=1/[\s^2^(Fo^2^)+(0.0668P)^2^+0.0000P] where P=(Fo^2^+2Fc^2^)/3'
_refine_ls_weighting_scheme calc
_refine_ls_wR_factor_gt 0.1619
_refine_ls_wR_factor_ref 0.2178
_reflns_number_gt 4105
_reflns_number_total 9142
_reflns_threshold_expression >2sigma(I)
_cod_data_source_file 22.cif
_cod_data_source_block zhangzh_0517_3
_cod_original_cell_volume 4648.9(6)
_cod_database_code 4128146
_chemical_oxdiff_formula 'C H O N'
_reflns_odcompleteness_completeness 99.70
_reflns_odcompleteness_iscentric 1
_reflns_odcompleteness_theta 26.32
_olex2_refinement_description
;
1. Fixed Uiso
 At 1.2 times of:
  All C(H) groups, All C(H,H) groups
 At 1.5 times of:
  All C(H,H,H) groups
2. Uiso/Uaniso restraints and constraints
Uanis(C54) \\sim Ueq, Uanis(C54') \\sim Ueq: with sigma of 0.01 and sigma for
terminal atoms of 0.02
3. Others
 Fixed Sof: H53(0.75) H53A(0.25) C54(0.7) H54A(0.7) H54B(0.7) C54'(0.3)
 H54C(0.3) H54D(0.3)
4.a Ternary CH refined with riding coordinates:
 C11(H11), C12(H12), C13(H13), C29(H29), C31(H31), C32(H32), C47(H47),
 C48(H48), C53(H53), C53(H53A)
4.b Secondary CH2 refined with riding coordinates:
 C10(H10A,H10B), C15(H15A,H15B), C18(H18A,H18B), C28(H28A,H28B), C33(H33A,
 H33B), C36(H36A,H36B), C49(H49A,H49B), C50(H50A,H50B), C54(H54A,H54B),
 C54'(H54C,H54D)
4.c Aromatic/amide H refined with riding coordinates:
 C2(H2), C3(H3), C4(H4), C5(H5), C20(H20), C21(H21), C22(H22), C23(H23),
 C38(H38), C39(H39), C40(H40), C41(H41)
4.d Idealised Me refined as rotating group:
 C16(H16A,H16B,H16C), C17(H17A,H17B,H17C), C34(H34A,H34B,H34C), C35(H35A,H35B,
 H35C), C51(H51A,H51B,H51C), C52(H52A,H52B,H52C)
;
_olex2_date_sample_data_collection 2017-05-17
_olex2_submission_special_instructions 'No special instructions were received'

loop_
_space_group_symop_id
_space_group_symop_operation_xyz
1 'x, y, z'
2 '-x, y+1/2, -z+1/2'
3 '-x, -y, -z'
4 'x, -y-1/2, z-1/2'

loop_
_atom_site_label
_atom_site_type_symbol
_atom_site_fract_x
_atom_site_fract_y
_atom_site_fract_z
_atom_site_U_iso_or_equiv
_atom_site_adp_type
_atom_site_occupancy
_atom_site_calc_flag
_atom_site_disorder_assembly
_atom_site_disorder_group
_atom_site_refinement_flags_posn
_atom_site_refinement_flags_adp
Cl1 Cl 0.06392(5) 0.62350(12) 0.06541(10) 0.0727(5) Uani 1 d . . . .
O1 O 0.02237(10) 0.3232(3) 0.5099(2) 0.0573(9) Uani 1 d . . . .
N1 N 0.13579(11) 0.4096(3) 0.4175(3) 0.0430(9) Uani 1 d . . . .
N2 N 0.02859(11) 0.4687(3) 0.2267(3) 0.0439(9) Uani 1 d . . . .
C1 C 0.15741(14) 0.3475(4) 0.3457(3) 0.0418(11) Uani 1 d . . . .
C2 C 0.19876(15) 0.3314(5) 0.3588(4) 0.0583(14) Uani 1 d . . . .
H2 H 0.2158 0.3627 0.4174 0.070 Uiso 1 calc . . R .
C3 C 0.21425(18) 0.2672(5) 0.2824(5) 0.0699(16) Uani 1 d . . . .
H3 H 0.2422 0.2549 0.2895 0.084 Uiso 1 calc . . R .
C4 C 0.18905(19) 0.2211(5) 0.1957(4) 0.0672(16) Uani 1 d . . . .
H4 H 0.2003 0.1784 0.1451 0.081 Uiso 1 calc . . R .
C5 C 0.14660(17) 0.2375(5) 0.1824(4) 0.0605(14) Uani 1 d . . . .
H5 H 0.1295 0.2060 0.1240 0.073 Uiso 1 calc . . R .
C6 C 0.13125(14) 0.3020(4) 0.2588(3) 0.0397(11) Uani 1 d . . . .
C7 C 0.08859(13) 0.3345(4) 0.2727(3) 0.0372(10) Uani 1 d . . . .
C8 C 0.09783(13) 0.4031(4) 0.3755(3) 0.0364(10) Uani 1 d . . . .
C9 C 0.06247(13) 0.4551(4) 0.4181(3) 0.0376(10) Uani 1 d . . . .
C10 C 0.03911(14) 0.5348(4) 0.3253(3) 0.0459(11) Uani 1 d . . . .
H10A H 0.0144 0.5659 0.3460 0.055 Uiso 1 calc . . R .
H10B H 0.0560 0.6037 0.3139 0.055 Uiso 1 calc . . R .
C11 C 0.06450(14) 0.4196(4) 0.1875(3) 0.0450(12) Uani 1 d . . . .
H11 H 0.0547 0.3705 0.1248 0.054 Uiso 1 calc . . R .
C12 C 0.06080(13) 0.2266(4) 0.2900(3) 0.0425(11) Uani 1 d . . . .
H12 H 0.0525 0.1867 0.2217 0.051 Uiso 1 calc . . R .
C13 C 0.02211(14) 0.2780(4) 0.3257(3) 0.0455(12) Uani 1 d . . . .
H13 H 0.0033 0.2121 0.3356 0.055 Uiso 1 calc . . R .
C14 C 0.03424(13) 0.3472(4) 0.4274(3) 0.0418(11) Uani 1 d . . . .
C15 C 0.00136(14) 0.3682(4) 0.2426(3) 0.0513(13) Uani 1 d . . . .
H15A H -0.0069 0.3261 0.1762 0.062 Uiso 1 calc . . R .
H15B H -0.0229 0.4004 0.2651 0.062 Uiso 1 calc . . R .
C16 C 0.07367(16) 0.5264(4) 0.5189(3) 0.0573(14) Uani 1 d . . . .
H16A H 0.0851 0.4726 0.5749 0.086 Uiso 1 calc . . GR .
H16B H 0.0497 0.5643 0.5366 0.086 Uiso 1 calc . . GR .
H16C H 0.0933 0.5875 0.5095 0.086 Uiso 1 calc . . GR .
C17 C 0.08179(17) 0.1306(4) 0.3678(4) 0.0571(14) Uani 1 d . . . .
H17A H 0.1022 0.0891 0.3367 0.086 Uiso 1 calc . . GR .
H17B H 0.0619 0.0732 0.3834 0.086 Uiso 1 calc . . GR .
H17C H 0.0943 0.1698 0.4318 0.086 Uiso 1 calc . . GR .
C18 C 0.09160(15) 0.5182(4) 0.1556(4) 0.0518(13) Uani 1 d . . . .
H18A H 0.1129 0.4814 0.1232 0.062 Uiso 1 calc . . R .
H18B H 0.1044 0.5614 0.2182 0.062 Uiso 1 calc . . R .
Cl2 Cl 0.19725(5) 0.03568(13) 0.48592(10) 0.0695(4) Uani 1 d . . . .
O2 O 0.35660(14) -0.2019(4) 0.8318(4) 0.1064(15) Uani 1 d . . . .
N3 N 0.23149(14) -0.1263(3) 0.8693(3) 0.0513(11) Uani 1 d . . . .
N4 N 0.27265(13) -0.1059(4) 0.5940(3) 0.0519(10) Uani 1 d . . . .
C19 C 0.19511(15) -0.1956(4) 0.8375(3) 0.0460(11) Uani 1 d . . . .
C20 C 0.16194(17) -0.2051(5) 0.8894(4) 0.0595(14) Uani 1 d . . . .
H20 H 0.1608 -0.1608 0.9504 0.071 Uiso 1 calc . . R .
C21 C 0.13063(17) -0.2819(5) 0.8482(4) 0.0638(15) Uani 1 d . . . .
H21 H 0.1081 -0.2898 0.8818 0.077 Uiso 1 calc . . R .
C22 C 0.13234(17) -0.3459(5) 0.7593(4) 0.0630(14) Uani 1 d . . . .
H22 H 0.1108 -0.3971 0.7331 0.076 Uiso 1 calc . . R .
C23 C 0.16528(16) -0.3377(4) 0.7062(3) 0.0532(13) Uani 1 d . . . .
H23 H 0.1661 -0.3831 0.6456 0.064 Uiso 1 calc . . R .
C24 C 0.19673(14) -0.2609(4) 0.7449(3) 0.0430(11) Uani 1 d . . . .
C25 C 0.23634(14) -0.2292(4) 0.7096(3) 0.0415(11) Uani 1 d . . . .
C26 C 0.25377(15) -0.1444(4) 0.7984(3) 0.0469(12) Uani 1 d . . . .
C27 C 0.29459(16) -0.0921(4) 0.7921(4) 0.0556(13) Uani 1 d . . . .
C28 C 0.28844(16) -0.0263(4) 0.6813(4) 0.0601(14) Uani 1 d . . . .
H28A H 0.2698 0.0411 0.6826 0.072 Uiso 1 calc . . R .
H28B H 0.3144 0.0066 0.6697 0.072 Uiso 1 calc . . R .
C29 C 0.23257(14) -0.1548(4) 0.6047(3) 0.0460(11) Uani 1 d . . . .
H29 H 0.2247 -0.2118 0.5463 0.055 Uiso 1 calc . . R .
C30 C 0.32314(17) -0.1965(5) 0.7795(4) 0.0645(15) Uani 1 d . . . .
C31 C 0.30752(15) -0.2812(4) 0.6901(4) 0.0528(13) Uani 1 d . . . .
H31 H 0.3273 -0.3459 0.6858 0.063 Uiso 1 calc . . R .
C32 C 0.26666(15) -0.3358(4) 0.7069(3) 0.0475(12) Uani 1 d . . . .
H32 H 0.2564 -0.3858 0.6451 0.057 Uiso 1 calc . . R .
C33 C 0.30159(16) -0.2045(5) 0.5880(4) 0.0638(15) Uani 1 d . . . .
H33A H 0.3276 -0.1709 0.5776 0.077 Uiso 1 calc . . R .
H33B H 0.2916 -0.2559 0.5280 0.077 Uiso 1 calc . . R .
C34 C 0.31043(19) -0.0051(5) 0.8805(4) 0.0784(18) Uani 1 d . . . .
H34A H 0.2930 0.0647 0.8764 0.118 Uiso 1 calc . . GR .
H34B H 0.3375 0.0200 0.8740 0.118 Uiso 1 calc . . GR .
H34C H 0.3109 -0.0447 0.9472 0.118 Uiso 1 calc . . GR .
C35 C 0.27042(17) -0.4171(4) 0.8040(4) 0.0594(14) Uani 1 d . . . .
H35A H 0.2781 -0.3690 0.8664 0.089 Uiso 1 calc . . GR .
H35B H 0.2908 -0.4778 0.8004 0.089 Uiso 1 calc . . GR .
H35C H 0.2447 -0.4557 0.8063 0.089 Uiso 1 calc . . GR .
C36 C 0.19925(16) -0.0596(4) 0.5976(3) 0.0527(12) Uani 1 d . . . .
H36A H 0.2038 -0.0101 0.6609 0.063 Uiso 1 calc . . R .
H36B H 0.1732 -0.0999 0.5945 0.063 Uiso 1 calc . . R .
Cl3 Cl 0.45006(6) -0.12077(14) 0.99243(11) 0.0900(6) Uani 1 d . . . .
O3 O 0.46823(11) 0.1333(3) 1.4994(2) 0.0631(10) Uani 1 d . . . .
N5 N 0.35976(12) 0.0793(3) 1.2713(3) 0.0496(10) Uani 1 d . . . .
N6 N 0.47158(16) -0.0107(6) 1.2152(4) 0.0911(19) Uani 1 d B . . .
C37 C 0.34565(14) 0.1480(4) 1.1780(3) 0.0420(11) Uani 1 d . . . .
C38 C 0.30561(15) 0.1777(4) 1.1410(4) 0.0532(13) Uani 1 d . . . .
H38 H 0.2846 0.1499 1.1742 0.064 Uiso 1 calc . . R .
C39 C 0.29793(16) 0.2514(5) 1.0517(4) 0.0577(13) Uani 1 d . . . .
H39 H 0.2712 0.2735 1.0252 0.069 Uiso 1 calc . . R .
C40 C 0.32876(18) 0.2919(5) 1.0018(4) 0.0602(14) Uani 1 d . . . .
H40 H 0.3230 0.3418 0.9429 0.072 Uiso 1 calc . . R .
C41 C 0.36831(17) 0.2584(5) 1.0396(4) 0.0607(14) Uani 1 d . . . .
H41 H 0.3892 0.2842 1.0051 0.073 Uiso 1 calc . . R .
C42 C 0.37700(15) 0.1871(4) 1.1278(3) 0.0442(11) Uani 1 d . . . .
C43 C 0.41615(14) 0.1407(4) 1.1921(3) 0.0466(12) Uani 1 d B . . .
C44 C 0.39900(15) 0.0762(4) 1.2778(3) 0.0451(11) Uani 1 d . . . .
C45 C 0.42887(16) 0.0151(4) 1.3603(4) 0.0538(13) Uani 1 d . . . .
C46 C 0.45921(14) 0.1127(4) 1.4057(4) 0.0504(12) Uani 1 d . . . .
C47 C 0.47890(15) 0.1765(5) 1.3237(4) 0.0658(16) Uani 1 d . . . .
H47 H 0.4987 0.2361 1.3575 0.079 Uiso 1 calc . . R .
C48 C 0.44596(16) 0.2405(5) 1.2430(4) 0.0587(14) Uani 1 d . . . .
H48 H 0.4594 0.2753 1.1875 0.070 Uiso 1 calc . . R .
C49 C 0.4537(2) -0.0728(6) 1.2960(5) 0.092(2) Uani 1 d . . . .
H49A H 0.4752 -0.1116 1.3449 0.110 Uiso 1 calc . . R .
H49B H 0.4356 -0.1359 1.2631 0.110 Uiso 1 calc . . R .
C50 C 0.50067(18) 0.0796(7) 1.2664(4) 0.096(2) Uani 1 d . . . .
H50A H 0.5141 0.1186 1.2138 0.115 Uiso 1 calc . . R .
H50B H 0.5213 0.0396 1.3169 0.115 Uiso 1 calc . . R .
C51 C 0.4108(2) -0.0529(5) 1.4450(4) 0.0849(19) Uani 1 d . . . .
H51A H 0.3946 0.0018 1.4790 0.127 Uiso 1 calc . . GR .
H51B H 0.4323 -0.0853 1.4963 0.127 Uiso 1 calc . . GR .
H51C H 0.3939 -0.1181 1.4130 0.127 Uiso 1 calc . . GR .
C52 C 0.42546(18) 0.3424(5) 1.2924(4) 0.0729(16) Uani 1 d . . . .
H52A H 0.4073 0.3848 1.2386 0.109 Uiso 1 calc . . GR .
H52B H 0.4457 0.3976 1.3268 0.109 Uiso 1 calc . . GR .
H52C H 0.4103 0.3098 1.3432 0.109 Uiso 1 calc . . GR .
C53 C 0.44113(19) 0.0473(6) 1.1361(4) 0.088(2) Uani 1 d . . . .
H53 H 0.4567 0.0965 1.0931 0.106 Uiso 0.75 calc A 1 R .
H53A H 0.4211 -0.0182 1.1348 0.106 Uiso 0.25 calc A 2 R .
C54 C 0.4170(2) -0.0319(6) 1.0636(5) 0.0515(18) Uani 0.70 d B 1 . U
H54A H 0.3980 0.0151 1.0139 0.062 Uiso 0.70 calc B 1 R .
H54B H 0.4014 -0.0859 1.1014 0.062 Uiso 0.70 calc B 1 R .
C54' C 0.4457(6) 0.0327(16) 1.0444(12) 0.061(5) Uani 0.30 d B 2 . U
H54C H 0.4701 0.0767 1.0349 0.073 Uiso 0.30 calc B 2 R .
H54D H 0.4230 0.0719 1.0001 0.073 Uiso 0.30 calc B 2 R .

loop_
_atom_site_aniso_label
_atom_site_aniso_U_11
_atom_site_aniso_U_22
_atom_site_aniso_U_33
_atom_site_aniso_U_23
_atom_site_aniso_U_13
_atom_site_aniso_U_12
Cl1 0.0858(11) 0.0661(9) 0.0714(9) 0.0261(7) 0.0281(8) 0.0173(8)
O1 0.060(2) 0.068(2) 0.0467(18) 0.0072(17) 0.0186(17) 0.001(2)
N1 0.036(2) 0.046(2) 0.045(2) 0.0034(18) 0.0006(17) 0.002(2)
N2 0.039(2) 0.052(2) 0.039(2) 0.0064(18) 0.0037(17) 0.004(2)
C1 0.035(3) 0.038(2) 0.052(3) 0.004(2) 0.007(2) 0.003(2)
C2 0.037(3) 0.063(3) 0.073(3) 0.009(3) 0.006(3) 0.006(3)
C3 0.052(4) 0.068(4) 0.092(4) 0.006(3) 0.017(3) 0.015(3)
C4 0.071(4) 0.062(4) 0.077(4) 0.007(3) 0.038(3) 0.017(3)
C5 0.056(4) 0.063(3) 0.065(3) -0.003(3) 0.016(3) 0.000(3)
C6 0.040(3) 0.041(3) 0.040(2) 0.004(2) 0.014(2) 0.004(2)
C7 0.035(3) 0.038(2) 0.040(2) -0.001(2) 0.0083(19) -0.003(2)
C8 0.037(3) 0.035(2) 0.036(2) 0.0027(19) 0.005(2) 0.002(2)
C9 0.035(3) 0.043(3) 0.036(2) -0.003(2) 0.0081(19) 0.004(2)
C10 0.041(3) 0.047(3) 0.051(3) 0.005(2) 0.008(2) 0.007(2)
C11 0.040(3) 0.054(3) 0.043(2) 0.000(2) 0.013(2) 0.006(2)
C12 0.037(3) 0.049(3) 0.041(2) -0.009(2) 0.005(2) -0.011(2)
C13 0.040(3) 0.054(3) 0.043(2) -0.001(2) 0.006(2) -0.015(2)
C14 0.035(3) 0.049(3) 0.043(2) 0.004(2) 0.011(2) 0.011(2)
C15 0.039(3) 0.072(3) 0.041(2) 0.005(2) 0.002(2) -0.003(3)
C16 0.058(4) 0.059(3) 0.055(3) -0.017(3) 0.010(3) 0.006(3)
C17 0.069(4) 0.038(3) 0.064(3) 0.001(2) 0.010(3) 0.001(3)
C18 0.049(3) 0.054(3) 0.055(3) 0.012(2) 0.015(2) 0.004(3)
Cl2 0.0720(10) 0.0699(9) 0.0619(8) 0.0174(7) -0.0033(7) 0.0073(8)
O2 0.063(3) 0.100(3) 0.138(4) 0.000(3) -0.038(3) 0.008(3)
N3 0.068(3) 0.044(2) 0.039(2) -0.0026(18) -0.002(2) 0.011(2)
N4 0.047(3) 0.054(3) 0.053(2) 0.003(2) 0.0037(19) -0.001(2)
C19 0.046(3) 0.047(3) 0.044(3) 0.002(2) 0.003(2) 0.006(3)
C20 0.064(4) 0.068(4) 0.047(3) 0.005(3) 0.012(3) 0.025(3)
C21 0.056(4) 0.078(4) 0.061(3) 0.018(3) 0.021(3) 0.007(3)
C22 0.055(4) 0.074(4) 0.061(3) 0.012(3) 0.011(3) -0.011(3)
C23 0.056(3) 0.063(3) 0.042(3) 0.001(2) 0.009(2) -0.010(3)
C24 0.044(3) 0.049(3) 0.037(2) 0.003(2) 0.006(2) 0.005(2)
C25 0.044(3) 0.043(3) 0.038(2) -0.001(2) 0.008(2) -0.002(2)
C26 0.047(3) 0.050(3) 0.039(2) 0.000(2) -0.008(2) 0.004(3)
C27 0.050(3) 0.053(3) 0.058(3) -0.002(3) -0.009(2) 0.002(3)
C28 0.052(3) 0.053(3) 0.070(3) 0.016(3) -0.005(3) -0.002(3)
C29 0.040(3) 0.052(3) 0.043(2) -0.004(2) 0.000(2) -0.004(3)
C30 0.049(4) 0.066(4) 0.071(4) 0.015(3) -0.008(3) 0.000(3)
C31 0.045(3) 0.048(3) 0.066(3) 0.007(3) 0.010(2) 0.008(3)
C32 0.051(3) 0.045(3) 0.047(3) -0.001(2) 0.008(2) 0.001(3)
C33 0.046(3) 0.072(4) 0.073(3) 0.021(3) 0.010(3) 0.007(3)
C34 0.083(5) 0.068(4) 0.073(4) -0.009(3) -0.019(3) -0.018(3)
C35 0.070(4) 0.050(3) 0.061(3) 0.005(3) 0.017(3) 0.009(3)
C36 0.051(3) 0.052(3) 0.052(3) 0.007(2) 0.001(2) 0.009(3)
Cl3 0.1070(14) 0.0846(11) 0.0701(9) -0.0299(8) -0.0099(9) 0.0358(10)
O3 0.057(2) 0.079(2) 0.0486(19) -0.0182(18) -0.0049(17) -0.001(2)
N5 0.046(3) 0.046(2) 0.054(2) -0.0010(19) 0.0013(19) -0.002(2)
N6 0.072(4) 0.135(5) 0.056(3) -0.035(3) -0.019(3) 0.059(4)
C37 0.036(3) 0.039(3) 0.048(3) -0.006(2) 0.000(2) 0.003(2)
C38 0.033(3) 0.059(3) 0.068(3) -0.001(3) 0.009(2) 0.001(3)
C39 0.041(3) 0.062(3) 0.064(3) -0.014(3) -0.007(3) 0.012(3)
C40 0.067(4) 0.056(3) 0.053(3) 0.006(3) -0.004(3) 0.012(3)
C41 0.061(4) 0.072(4) 0.049(3) -0.001(3) 0.010(3) 0.008(3)
C42 0.044(3) 0.046(3) 0.043(2) -0.008(2) 0.010(2) 0.004(2)
C43 0.030(3) 0.063(3) 0.047(3) -0.006(2) 0.009(2) 0.005(3)
C44 0.047(3) 0.035(3) 0.052(3) -0.011(2) 0.002(2) 0.005(2)
C45 0.051(3) 0.046(3) 0.057(3) -0.005(2) -0.011(2) 0.005(3)
C46 0.037(3) 0.064(3) 0.047(3) -0.015(2) -0.004(2) 0.009(3)
C47 0.039(3) 0.109(5) 0.048(3) -0.016(3) 0.003(2) -0.013(3)
C48 0.046(3) 0.074(4) 0.059(3) -0.006(3) 0.018(3) -0.019(3)
C49 0.089(5) 0.078(4) 0.088(4) -0.043(4) -0.044(4) 0.043(4)
C50 0.051(4) 0.178(7) 0.054(3) -0.031(4) -0.003(3) 0.026(5)
C51 0.088(5) 0.070(4) 0.085(4) 0.019(3) -0.024(3) -0.014(4)
C52 0.076(4) 0.059(3) 0.082(4) -0.005(3) 0.005(3) -0.016(3)
C53 0.071(4) 0.127(5) 0.057(3) -0.042(4) -0.017(3) 0.054(4)
C54 0.051(4) 0.049(4) 0.048(4) -0.016(3) -0.010(3) 0.008(4)
C54' 0.068(9) 0.065(8) 0.047(7) -0.004(7) 0.004(7) 0.011(8)

loop_
_atom_type_symbol
_atom_type_description
_atom_type_scat_dispersion_real
_atom_type_scat_dispersion_imag
_atom_type_scat_source
C C 0.0033 0.0016 'International Tables Vol C Tables 4.2.6.8 and 6.1.1.4'
H H 0.0000 0.0000 'International Tables Vol C Tables 4.2.6.8 and 6.1.1.4'
Cl Cl 0.1484 0.1585 'International Tables Vol C Tables 4.2.6.8 and 6.1.1.4'
N N 0.0061 0.0033 'International Tables Vol C Tables 4.2.6.8 and 6.1.1.4'
O O 0.0106 0.0060 'International Tables Vol C Tables 4.2.6.8 and 6.1.1.4'

loop_
_geom_angle_atom_site_label_1
_geom_angle_atom_site_label_2
_geom_angle_atom_site_label_3
_geom_angle
C8 N1 C1 105.4(4)
C10 N2 C11 112.9(4)
C10 N2 C15 108.8(3)
C15 N2 C11 109.0(3)
C2 C1 N1 125.7(4)
C2 C1 C6 122.3(4)
C6 C1 N1 112.0(4)
C1 C2 H2 121.1
C1 C2 C3 117.8(5)
C3 C2 H2 121.1
C2 C3 H3 119.4
C4 C3 C2 121.1(5)
C4 C3 H3 119.4
C3 C4 H4 119.4
C3 C4 C5 121.1(5)
C5 C4 H4 119.4
C4 C5 H5 121.2
C6 C5 C4 117.6(5)
C6 C5 H5 121.2
C1 C6 C7 107.2(3)
C5 C6 C1 120.1(4)
C5 C6 C7 132.6(4)
C6 C7 C8 99.4(3)
C6 C7 C11 116.4(3)
C6 C7 C12 115.7(3)
C8 C7 C11 108.7(3)
C8 C7 C12 107.5(3)
C12 C7 C11 108.3(4)
N1 C8 C7 115.9(4)
N1 C8 C9 127.0(4)
C9 C8 C7 117.0(4)
C8 C9 C10 104.8(3)
C8 C9 C14 105.2(3)
C8 C9 C16 114.7(4)
C14 C9 C10 105.0(3)
C16 C9 C10 112.4(4)
C16 C9 C14 113.9(3)
N2 C10 C9 113.4(3)
N2 C10 H10A 108.9
N2 C10 H10B 108.9
C9 C10 H10A 108.9
C9 C10 H10B 108.9
H10A C10 H10B 107.7
N2 C11 C7 109.4(3)
N2 C11 H11 107.8
N2 C11 C18 112.5(4)
C7 C11 H11 107.8
C18 C11 C7 111.2(4)
C18 C11 H11 107.8
C7 C12 H12 107.7
C13 C12 C7 108.0(3)
C13 C12 H12 107.7
C17 C12 C7 113.8(4)
C17 C12 H12 107.7
C17 C12 C13 111.7(3)
C12 C13 H13 110.3
C14 C13 C12 109.0(4)
C14 C13 H13 110.3
C14 C13 C15 107.5(4)
C15 C13 C12 109.4(3)
C15 C13 H13 110.3
O1 C14 C9 121.8(4)
O1 C14 C13 124.3(4)
C13 C14 C9 113.9(3)
N2 C15 C13 111.6(4)
N2 C15 H15A 109.3
N2 C15 H15B 109.3
C13 C15 H15A 109.3
C13 C15 H15B 109.3
H15A C15 H15B 108.0
C9 C16 H16A 109.5
C9 C16 H16B 109.5
C9 C16 H16C 109.5
H16A C16 H16B 109.5
H16A C16 H16C 109.5
H16B C16 H16C 109.5
C12 C17 H17A 109.5
C12 C17 H17B 109.5
C12 C17 H17C 109.5
H17A C17 H17B 109.5
H17A C17 H17C 109.5
H17B C17 H17C 109.5
Cl1 C18 H18A 109.2
Cl1 C18 H18B 109.2
C11 C18 Cl1 112.1(3)
C11 C18 H18A 109.2
C11 C18 H18B 109.2
H18A C18 H18B 107.9
C26 N3 C19 106.0(4)
C28 N4 C29 111.6(4)
C28 N4 C33 109.4(4)
C33 N4 C29 110.5(4)
C20 C19 N3 127.3(4)
C20 C19 C24 121.1(5)
C24 C19 N3 111.5(4)
C19 C20 H20 120.9
C21 C20 C19 118.3(5)
C21 C20 H20 120.9
C20 C21 H21 119.7
C22 C21 C20 120.7(5)
C22 C21 H21 119.7
C21 C22 H22 119.0
C21 C22 C23 121.9(5)
C23 C22 H22 119.0
C22 C23 H23 120.7
C24 C23 C22 118.6(4)
C24 C23 H23 120.7
C19 C24 C25 107.2(4)
C23 C24 C19 119.4(4)
C23 C24 C25 133.4(4)
C24 C25 C26 99.3(3)
C24 C25 C29 115.6(4)
C24 C25 C32 115.9(4)
C26 C25 C29 106.9(3)
C26 C25 C32 108.3(4)
C32 C25 C29 109.7(3)
N3 C26 C25 115.9(4)
N3 C26 C27 128.2(4)
C27 C26 C25 115.9(4)
C26 C27 C28 104.1(4)
C26 C27 C30 107.8(4)
C26 C27 C34 114.3(4)
C30 C27 C28 104.0(4)
C34 C27 C28 111.3(4)
C34 C27 C30 114.5(5)
N4 C28 C27 113.3(4)
N4 C28 H28A 108.9
N4 C28 H28B 108.9
C27 C28 H28A 108.9
C27 C28 H28B 108.9
H28A C28 H28B 107.7
N4 C29 C25 109.2(4)
N4 C29 H29 107.2
N4 C29 C36 114.0(4)
C25 C29 H29 107.2
C36 C29 C25 111.6(3)
C36 C29 H29 107.2
O2 C30 C27 121.0(6)
O2 C30 C31 124.6(6)
C31 C30 C27 114.1(4)
C30 C31 H31 110.1
C30 C31 C32 109.8(4)
C30 C31 C33 106.8(4)
C32 C31 H31 110.1
C32 C31 C33 110.0(4)
C33 C31 H31 110.1
C25 C32 H32 107.6
C31 C32 C25 107.6(4)
C31 C32 H32 107.6
C35 C32 C25 113.1(3)
C35 C32 C31 113.0(4)
C35 C32 H32 107.6
N4 C33 C31 110.7(4)
N4 C33 H33A 109.5
N4 C33 H33B 109.5
C31 C33 H33A 109.5
C31 C33 H33B 109.5
H33A C33 H33B 108.1
C27 C34 H34A 109.5
C27 C34 H34B 109.5
C27 C34 H34C 109.5
H34A C34 H34B 109.5
H34A C34 H34C 109.5
H34B C34 H34C 109.5
C32 C35 H35A 109.5
C32 C35 H35B 109.5
C32 C35 H35C 109.5
H35A C35 H35B 109.5
H35A C35 H35C 109.5
H35B C35 H35C 109.5
Cl2 C36 H36A 109.0
Cl2 C36 H36B 109.0
C29 C36 Cl2 112.8(3)
C29 C36 H36A 109.0
C29 C36 H36B 109.0
H36A C36 H36B 107.8
C54 Cl3 C54' 39.9(6)
C44 N5 C37 104.8(4)
C49 N6 C50 108.5(4)
C49 N6 C53 112.7(5)
C53 N6 C50 110.3(6)
C38 C37 N5 125.4(4)
C38 C37 C42 121.8(4)
C42 C37 N5 112.8(4)
C37 C38 H38 121.4
C37 C38 C39 117.2(5)
C39 C38 H38 121.4
C38 C39 H39 119.2
C40 C39 C38 121.6(5)
C40 C39 H39 119.2
C39 C40 H40 120.2
C39 C40 C41 119.6(5)
C41 C40 H40 120.2
C40 C41 H41 119.9
C42 C41 C40 120.3(5)
C42 C41 H41 119.9
C37 C42 C43 106.8(4)
C41 C42 C37 119.5(5)
C41 C42 C43 133.7(4)
C42 C43 C48 115.1(4)
C42 C43 C53 116.4(4)
C44 C43 C42 99.4(4)
C44 C43 C48 108.7(4)
C44 C43 C53 108.7(4)
C48 C43 C53 107.9(4)
N5 C44 C43 116.3(4)
N5 C44 C45 127.2(4)
C45 C44 C43 116.5(4)
C44 C45 C46 106.0(4)
C44 C45 C49 104.5(4)
C44 C45 C51 115.7(4)
C46 C45 C49 105.1(4)
C51 C45 C46 112.8(4)
C51 C45 C49 111.9(5)
O3 C46 C45 123.5(5)
O3 C46 C47 122.9(5)
C47 C46 C45 113.5(4)
C46 C47 H47 109.9
C46 C47 C48 109.8(4)
C46 C47 C50 107.8(5)
C48 C47 H47 109.9
C50 C47 H47 109.9
C50 C47 C48 109.4(4)
C43 C48 H48 107.9
C47 C48 C43 107.0(4)
C47 C48 H48 107.9
C52 C48 C43 113.7(4)
C52 C48 C47 112.2(4)
C52 C48 H48 107.9
N6 C49 C45 113.3(5)
N6 C49 H49A 108.9
N6 C49 H49B 108.9
C45 C49 H49A 108.9
C45 C49 H49B 108.9
H49A C49 H49B 107.7
N6 C50 C47 110.9(5)
N6 C50 H50A 109.5
N6 C50 H50B 109.5
C47 C50 H50A 109.5
C47 C50 H50B 109.5
H50A C50 H50B 108.1
C45 C51 H51A 109.5
C45 C51 H51B 109.5
C45 C51 H51C 109.5
H51A C51 H51B 109.5
H51A C51 H51C 109.5
H51B C51 H51C 109.5
C48 C52 H52A 109.5
C48 C52 H52B 109.5
C48 C52 H52C 109.5
H52A C52 H52B 109.5
H52A C52 H52C 109.5
H52B C52 H52C 109.5
N6 C53 C43 109.1(4)
N6 C53 H53 105.3
N6 C53 H53A 94.6
C43 C53 H53 105.3
C43 C53 H53A 94.6
H53 C53 H53A 144.9
C54 C53 N6 116.1(6)
C54 C53 C43 114.6(5)
C54 C53 H53 105.3
C54 C53 H53A 39.6
C54' C53 N6 115.5(10)
C54' C53 C43 133.4(10)
C54' C53 H53 50.8
C54' C53 H53A 94.6
C54' C53 C54 55.8(9)
Cl3 C54 H54A 109.8
Cl3 C54 H54B 109.8
C53 C54 Cl3 109.5(5)
C53 C54 H54A 109.8
C53 C54 H54B 109.8
H54A C54 H54B 108.2
Cl3 C54' H54C 107.3
Cl3 C54' H54D 107.3
C53 C54' Cl3 120.1(13)
C53 C54' H54C 107.3
C53 C54' H54D 107.3
H54C C54' H54D 106.9

loop_
_geom_bond_atom_site_label_1
_geom_bond_atom_site_label_2
_geom_bond_distance
Cl1 C18 1.785(5)
O1 C14 1.220(4)
N1 C1 1.434(5)
N1 C8 1.292(5)
N2 C10 1.452(5)
N2 C11 1.475(5)
N2 C15 1.466(5)
C1 C2 1.371(6)
C1 C6 1.392(6)
C2 H2 0.9300
C2 C3 1.378(6)
C3 H3 0.9300
C3 C4 1.376(7)
C4 H4 0.9300
C4 C5 1.407(7)
C5 H5 0.9300
C5 C6 1.376(6)
C6 C7 1.504(6)
C7 C8 1.509(5)
C7 C11 1.560(6)
C7 C12 1.545(6)
C8 C9 1.493(5)
C9 C10 1.579(6)
C9 C14 1.532(6)
C9 C16 1.508(6)
C10 H10A 0.9700
C10 H10B 0.9700
C11 H11 0.9800
C11 C18 1.511(6)
C12 H12 0.9800
C12 C13 1.545(6)
C12 C17 1.541(6)
C13 H13 0.9800
C13 C14 1.509(6)
C13 C15 1.536(6)
C15 H15A 0.9700
C15 H15B 0.9700
C16 H16A 0.9600
C16 H16B 0.9600
C16 H16C 0.9600
C17 H17A 0.9600
C17 H17B 0.9600
C17 H17C 0.9600
C18 H18A 0.9700
C18 H18B 0.9700
Cl2 C36 1.770(4)
O2 C30 1.204(6)
N3 C19 1.433(6)
N3 C26 1.282(5)
N4 C28 1.452(6)
N4 C29 1.467(6)
N4 C33 1.463(6)
C19 C20 1.385(6)
C19 C24 1.399(6)
C20 H20 0.9300
C20 C21 1.379(7)
C21 H21 0.9300
C21 C22 1.351(6)
C22 H22 0.9300
C22 C23 1.388(6)
C23 H23 0.9300
C23 C24 1.374(6)
C24 C25 1.505(6)
C25 C26 1.515(6)
C25 C29 1.565(6)
C25 C32 1.552(6)
C26 C27 1.491(7)
C27 C28 1.580(6)
C27 C30 1.518(7)
C27 C34 1.513(6)
C28 H28A 0.9700
C28 H28B 0.9700
C29 H29 0.9800
C29 C36 1.519(6)
C30 C31 1.504(7)
C31 H31 0.9800
C31 C32 1.535(6)
C31 C33 1.546(6)
C32 H32 0.9800
C32 C35 1.524(6)
C33 H33A 0.9700
C33 H33B 0.9700
C34 H34A 0.9600
C34 H34B 0.9600
C34 H34C 0.9600
C35 H35A 0.9600
C35 H35B 0.9600
C35 H35C 0.9600
C36 H36A 0.9700
C36 H36B 0.9700
Cl3 C54 1.828(6)
Cl3 C54' 1.833(17)
O3 C46 1.212(5)
N5 C37 1.430(5)
N5 C44 1.296(6)
N6 C49 1.451(8)
N6 C50 1.467(8)
N6 C53 1.460(7)
C37 C38 1.379(6)
C37 C42 1.384(6)
C38 H38 0.9300
C38 C39 1.394(6)
C39 H39 0.9300
C39 C40 1.372(7)
C40 H40 0.9300
C40 C41 1.377(7)
C41 H41 0.9300
C41 C42 1.370(6)
C42 C43 1.512(6)
C43 C44 1.501(6)
C43 C48 1.552(6)
C43 C53 1.571(6)
C44 C45 1.489(6)
C45 C46 1.525(6)
C45 C49 1.590(7)
C45 C51 1.525(7)
C46 C47 1.505(6)
C47 H47 0.9800
C47 C48 1.549(7)
C47 C50 1.543(7)
C48 H48 0.9800
C48 C52 1.508(7)
C49 H49A 0.9700
C49 H49B 0.9700
C50 H50A 0.9700
C50 H50B 0.9700
C51 H51A 0.9600
C51 H51B 0.9600
C51 H51C 0.9600
C52 H52A 0.9600
C52 H52B 0.9600
C52 H52C 0.9600
C53 H53 0.9800
C53 H53A 0.9800
C53 C54 1.424(8)
C53 C54' 1.223(15)
C54 H54A 0.9700
C54 H54B 0.9700
C54' H54C 0.9700
C54' H54D 0.9700

loop_
_geom_torsion_atom_site_label_1
_geom_torsion_atom_site_label_2
_geom_torsion_atom_site_label_3
_geom_torsion_atom_site_label_4
_geom_torsion
N1 C1 C2 C3 178.8(4)
N1 C1 C6 C5 -178.7(4)
N1 C1 C6 C7 -0.5(5)
N1 C8 C9 C10 126.3(4)
N1 C8 C9 C14 -123.3(5)
N1 C8 C9 C16 2.6(6)
N2 C11 C18 Cl1 -52.5(4)
C1 N1 C8 C7 1.4(5)
C1 N1 C8 C9 -179.1(4)
C1 C2 C3 C4 0.1(8)
C1 C6 C7 C8 1.1(4)
C1 C6 C7 C11 117.6(4)
C1 C6 C7 C12 -113.6(4)
C2 C1 C6 C5 0.4(7)
C2 C1 C6 C7 178.6(4)
C2 C3 C4 C5 -0.2(8)
C3 C4 C5 C6 0.4(8)
C4 C5 C6 C1 -0.4(7)
C4 C5 C6 C7 -178.2(4)
C5 C6 C7 C8 179.1(5)
C5 C6 C7 C11 -64.4(6)
C5 C6 C7 C12 64.4(6)
C6 C1 C2 C3 -0.2(7)
C6 C7 C8 N1 -1.7(5)
C6 C7 C8 C9 178.9(3)
C6 C7 C11 N2 -164.8(4)
C6 C7 C11 C18 -39.9(5)
C6 C7 C12 C13 168.3(3)
C6 C7 C12 C17 43.7(5)
C7 C8 C9 C10 -54.3(5)
C7 C8 C9 C14 56.1(4)
C7 C8 C9 C16 -178.0(3)
C7 C11 C18 Cl1 -175.6(3)
C7 C12 C13 C14 -60.3(4)
C7 C12 C13 C15 57.0(4)
C8 N1 C1 C2 -179.6(5)
C8 N1 C1 C6 -0.6(5)
C8 C7 C11 N2 -53.6(5)
C8 C7 C11 C18 71.3(4)
C8 C7 C12 C13 58.3(4)
C8 C7 C12 C17 -66.3(4)
C8 C9 C10 N2 53.9(5)
C8 C9 C14 O1 126.4(4)
C8 C9 C14 C13 -55.2(5)
C10 N2 C11 C7 57.9(5)
C10 N2 C11 C18 -66.3(5)
C10 N2 C15 C13 -61.8(4)
C10 C9 C14 O1 -123.3(4)
C10 C9 C14 C13 55.1(4)
C11 N2 C10 C9 -59.7(5)
C11 N2 C15 C13 61.8(4)
C11 C7 C8 N1 -123.8(4)
C11 C7 C8 C9 56.7(4)
C11 C7 C12 C13 -59.0(4)
C11 C7 C12 C17 176.4(3)
C12 C7 C8 N1 119.2(4)
C12 C7 C8 C9 -60.3(5)
C12 C7 C11 N2 62.8(4)
C12 C7 C11 C18 -172.3(3)
C12 C13 C14 O1 -120.9(5)
C12 C13 C14 C9 60.8(5)
C12 C13 C15 N2 -59.0(4)
C14 C9 C10 N2 -56.7(4)
C14 C13 C15 N2 59.2(5)
C15 N2 C10 C9 61.5(5)
C15 N2 C11 C7 -63.2(4)
C15 N2 C11 C18 172.6(4)
C15 C13 C14 O1 120.7(5)
C15 C13 C14 C9 -57.7(5)
C16 C9 C10 N2 179.0(4)
C16 C9 C14 O1 0.0(6)
C16 C9 C14 C13 178.4(4)
C17 C12 C13 C14 65.5(5)
C17 C12 C13 C15 -177.2(4)
O2 C30 C31 C32 127.3(6)
O2 C30 C31 C33 -113.5(6)
N3 C19 C20 C21 -176.8(4)
N3 C19 C24 C23 176.5(4)
N3 C19 C24 C25 -2.4(5)
N3 C26 C27 C28 -123.0(5)
N3 C26 C27 C30 127.0(5)
N3 C26 C27 C34 -1.4(7)
N4 C29 C36 Cl2 50.1(5)
C19 N3 C26 C25 -0.9(5)
C19 N3 C26 C27 178.9(4)
C19 C20 C21 C22 -0.1(7)
C19 C24 C25 C26 1.7(4)
C19 C24 C25 C29 -112.3(4)
C19 C24 C25 C32 117.3(4)
C20 C19 C24 C23 -1.5(7)
C20 C19 C24 C25 179.7(4)
C20 C21 C22 C23 0.1(8)
C21 C22 C23 C24 -0.7(8)
C22 C23 C24 C19 1.4(7)
C22 C23 C24 C25 179.9(5)
C23 C24 C25 C26 -176.9(5)
C23 C24 C25 C29 69.1(6)
C23 C24 C25 C32 -61.3(7)
C24 C19 C20 C21 0.8(7)
C24 C25 C26 N3 -0.5(5)
C24 C25 C26 C27 179.7(4)
C24 C25 C29 N4 166.3(4)
C24 C25 C29 C36 39.4(5)
C24 C25 C32 C31 -169.3(4)
C24 C25 C32 C35 -43.8(6)
C25 C26 C27 C28 56.8(5)
C25 C26 C27 C30 -53.2(5)
C25 C26 C27 C34 178.4(4)
C25 C29 C36 Cl2 174.5(3)
C26 N3 C19 C20 179.8(5)
C26 N3 C19 C24 2.0(5)
C26 C25 C29 N4 56.9(5)
C26 C25 C29 C36 -70.1(5)
C26 C25 C32 C31 -58.9(4)
C26 C25 C32 C35 66.7(5)
C26 C27 C28 N4 -55.5(5)
C26 C27 C30 O2 -133.4(6)
C26 C27 C30 C31 52.8(5)
C27 C30 C31 C32 -59.1(5)
C27 C30 C31 C33 60.1(5)
C28 N4 C29 C25 -60.1(5)
C28 N4 C29 C36 65.5(5)
C28 N4 C33 C31 61.4(5)
C28 C27 C30 O2 116.6(6)
C28 C27 C30 C31 -57.3(5)
C29 N4 C28 C27 60.9(5)
C29 N4 C33 C31 -61.8(5)
C29 C25 C26 N3 120.0(4)
C29 C25 C26 C27 -59.8(5)
C29 C25 C32 C31 57.5(5)
C29 C25 C32 C35 -177.0(4)
C30 C27 C28 N4 57.2(5)
C30 C31 C32 C25 60.4(5)
C30 C31 C32 C35 -65.2(5)
C30 C31 C33 N4 -59.4(5)
C32 C25 C26 N3 -121.9(4)
C32 C25 C26 C27 58.3(5)
C32 C25 C29 N4 -60.3(5)
C32 C25 C29 C36 172.7(4)
C32 C31 C33 N4 59.6(5)
C33 N4 C28 C27 -61.5(5)
C33 N4 C29 C25 61.8(5)
C33 N4 C29 C36 -172.7(4)
C33 C31 C32 C25 -56.8(5)
C33 C31 C32 C35 177.6(4)
C34 C27 C28 N4 -179.1(5)
C34 C27 C30 O2 -5.0(8)
C34 C27 C30 C31 -178.9(4)
O3 C46 C47 C48 -122.7(5)
O3 C46 C47 C50 118.2(5)
N5 C37 C38 C39 176.4(4)
N5 C37 C42 C41 -177.3(4)
N5 C37 C42 C43 0.2(5)
N5 C44 C45 C46 -124.8(5)
N5 C44 C45 C49 124.5(5)
N5 C44 C45 C51 1.1(7)
N6 C53 C54 Cl3 -58.7(7)
N6 C53 C54' Cl3 54.5(18)
C37 N5 C44 C43 0.0(5)
C37 N5 C44 C45 -179.4(4)
C37 C38 C39 C40 0.5(7)
C37 C42 C43 C44 -0.2(4)
C37 C42 C43 C48 -116.1(4)
C37 C42 C43 C53 116.2(5)
C38 C37 C42 C41 0.7(7)
C38 C37 C42 C43 178.2(4)
C38 C39 C40 C41 0.8(8)
C39 C40 C41 C42 -1.4(8)
C40 C41 C42 C37 0.7(7)
C40 C41 C42 C43 -176.0(5)
C41 C42 C43 C44 176.8(5)
C41 C42 C43 C48 60.9(6)
C41 C42 C43 C53 -66.8(7)
C42 C37 C38 C39 -1.3(7)
C42 C43 C44 N5 0.1(5)
C42 C43 C44 C45 179.6(4)
C42 C43 C48 C47 167.9(4)
C42 C43 C48 C52 43.4(5)
C42 C43 C53 N6 -165.7(5)
C42 C43 C53 C54 -33.6(8)
C42 C43 C53 C54' 31.7(17)
C43 C44 C45 C46 55.7(5)
C43 C44 C45 C49 -54.9(5)
C43 C44 C45 C51 -178.4(4)
C43 C53 C54 Cl3 172.6(4)
C43 C53 C54' Cl3 -143.7(9)
C44 N5 C37 C38 -178.1(5)
C44 N5 C37 C42 -0.2(5)
C44 C43 C48 C47 57.5(5)
C44 C43 C48 C52 -67.0(5)
C44 C43 C53 N6 -54.6(6)
C44 C43 C53 C54 77.5(6)
C44 C43 C53 C54' 142.8(16)
C44 C45 C46 O3 128.2(5)
C44 C45 C46 C47 -55.2(5)
C44 C45 C49 N6 54.5(6)
C45 C46 C47 C48 60.8(5)
C45 C46 C47 C50 -58.3(5)
C46 C45 C49 N6 -56.8(6)
C46 C47 C48 C43 -59.5(5)
C46 C47 C48 C52 65.9(5)
C46 C47 C50 N6 60.2(6)
C48 C43 C44 N5 120.8(4)
C48 C43 C44 C45 -59.7(5)
C48 C43 C53 N6 63.1(6)
C48 C43 C53 C54 -164.8(6)
C48 C43 C53 C54' -99.5(16)
C48 C47 C50 N6 -59.2(6)
C49 N6 C50 C47 -62.5(6)
C49 N6 C53 C43 58.5(7)
C49 N6 C53 C54 -72.9(7)
C49 N6 C53 C54' -135.4(12)
C49 C45 C46 O3 -121.5(5)
C49 C45 C46 C47 55.0(5)
C50 N6 C49 C45 61.9(6)
C50 N6 C53 C43 -62.9(7)
C50 N6 C53 C54 165.7(6)
C50 N6 C53 C54' 103.2(12)
C50 C47 C48 C43 58.6(5)
C50 C47 C48 C52 -176.0(5)
C51 C45 C46 O3 0.6(7)
C51 C45 C46 C47 177.1(4)
C51 C45 C49 N6 -179.6(5)
C53 N6 C49 C45 -60.4(6)
C53 N6 C50 C47 61.3(6)
C53 C43 C44 N5 -122.0(4)
C53 C43 C44 C45 57.5(5)
C53 C43 C48 C47 -60.2(5)
C53 C43 C48 C52 175.3(4)
C54 Cl3 C54' C53 51.0(12)
C54 C53 C54' Cl3 -50.8(11)
C54' Cl3 C54 C53 -37.8(9)
C54' C53 C54 Cl3 45.5(11)
